data_7107948
loop_
_publ_author_name
'Stephan Traut'
'Carsten von Hanisch'
'Alexander Peter Hahnel'
'Sven Stahl'

_publ_section_title
;
 Cyclic and polycyclic tellurium-tin and tellurium-lead compounds --
 synthesis, structures and thermal decomposition
;
_journal_name_full Chem.Commun.
_journal_page_first 6984
_journal_paper_doi 10.1039/c2cc32615a
_journal_volume 48
_journal_year 2012
_chemical_formula_moiety 'C48 H100 Pb2 Si8 Te2'
_chemical_formula_sum 'C48 H100 Pb2 Si8 Te2'
_chemical_formula_weight 1571.58
_chemical_name_systematic
;
?
;
_space_group_IT_number 14
_symmetry_cell_setting monoclinic
_symmetry_space_group_name_Hall '-P 2yn'
_symmetry_space_group_name_H-M 'P 1 21/n 1'
_atom_sites_solution_hydrogens geom
_atom_sites_solution_primary direct
_atom_sites_solution_secondary difmap
_audit_creation_method SHELXL-97
_cell_angle_alpha 90.00
_cell_angle_beta 103.36(4)
_cell_angle_gamma 90.00
_cell_formula_units_Z 4
_cell_length_a 13.762(6)
_cell_length_b 19.778(7)
_cell_length_c 25.104(13)
_cell_measurement_reflns_used 20820
_cell_measurement_temperature 180(2)
_cell_measurement_theta_max 26.62
_cell_measurement_theta_min 1.32
_cell_volume 6648(5)
_computing_structure_refinement 'SHELXL-97 (Sheldrick, 1997)'
_computing_structure_solution 'SHELXS-97 (Sheldrick, 1990)'
_diffrn_ambient_temperature 180(2)
_diffrn_measured_fraction_theta_full 0.990
_diffrn_measured_fraction_theta_max 0.990
_diffrn_measurement_device_type 'STOE IPDS 2'
_diffrn_measurement_method 'rotation method'
_diffrn_radiation_monochromator graphite
_diffrn_radiation_source 'fine-focus sealed tube'
_diffrn_radiation_type MoK\a
_diffrn_radiation_wavelength 0.71073
_diffrn_reflns_av_R_equivalents 0.0931
_diffrn_reflns_av_sigmaI/netI 0.1173
_diffrn_reflns_limit_h_max 17
_diffrn_reflns_limit_h_min -17
_diffrn_reflns_limit_k_max 24
_diffrn_reflns_limit_k_min -24
_diffrn_reflns_limit_l_max 31
_diffrn_reflns_limit_l_min -27
_diffrn_reflns_number 41516
_diffrn_reflns_theta_full 26.79
_diffrn_reflns_theta_max 26.79
_diffrn_reflns_theta_min 1.32
_exptl_absorpt_coefficient_mu 6.090
_exptl_absorpt_correction_T_max 0.8502
_exptl_absorpt_correction_T_min 0.4408
_exptl_absorpt_correction_type integration
_exptl_absorpt_process_details
;
(a) W. R. Busing and H. A. Levy, Acta Crystallogr. 1957, 10, 180-182.
(b) P. Coppens, L. Leiserowitz and D. Rabinovich, Acta Crystallogr. 1965, 18, 1035-1038.
;
_exptl_crystal_colour red
_exptl_crystal_density_diffrn 1.570
_exptl_crystal_density_method 'not measured'
_exptl_crystal_description plate
_exptl_crystal_F_000 3072
_exptl_crystal_size_max 0.1430
_exptl_crystal_size_mid 0.1230
_exptl_crystal_size_min 0.0350
_platon_squeeze_details
;
;
_refine_diff_density_max 2.439
_refine_diff_density_min -2.438
_refine_diff_density_rms 0.214
_refine_ls_extinction_method none
_refine_ls_goodness_of_fit_ref 0.953
_refine_ls_hydrogen_treatment constr
_refine_ls_matrix_type full
_refine_ls_number_parameters 573
_refine_ls_number_reflns 14056
_refine_ls_number_restraints 0
_refine_ls_restrained_S_all 0.953
_refine_ls_R_factor_all 0.1312
_refine_ls_R_factor_gt 0.0689
_refine_ls_shift/su_max 0.003
_refine_ls_shift/su_mean 0.000
_refine_ls_structure_factor_coef Fsqd
_refine_ls_weighting_details 'calc w=1/[\s^2^(Fo^2^)+(0.0814P)^2^+0.0000P] where P=(Fo^2^+2Fc^2^)/3'
_refine_ls_weighting_scheme calc
_refine_ls_wR_factor_gt 0.1458
_refine_ls_wR_factor_ref 0.1732
_reflns_number_gt 7953
_reflns_number_total 14056
_reflns_threshold_expression >2sigma(I)
_cod_data_source_file c2cc32615a.txt
_cod_data_source_block shelxl
_cod_original_sg_symbol_H-M P2(1)/n
_cod_database_code 7107948

loop_
_symmetry_equiv_pos_as_xyz
'x, y, z'
'-x+1/2, y+1/2, -z+1/2'
'-x, -y, -z'
'x-1/2, -y-1/2, z-1/2'

loop_
_atom_site_label
_atom_site_type_symbol
_atom_site_fract_x
_atom_site_fract_y
_atom_site_fract_z
_atom_site_U_iso_or_equiv
_atom_site_adp_type
_atom_site_occupancy
_atom_site_symmetry_multiplicity
_atom_site_calc_flag
_atom_site_refinement_flags
C1 C 0.0357(10) 0.1156(6) 0.3751(7) 0.049(4) Uani 1 1 d .
C2 C 0.0511(12) 0.0763(8) 0.3255(8) 0.065(5) Uani 1 1 d .
H2A H 0.1223 0.0757 0.3255 0.098 Uiso 1 1 calc R
H2B H 0.0136 0.0981 0.2919 0.098 Uiso 1 1 calc R
H2C H 0.0272 0.0298 0.3271 0.098 Uiso 1 1 calc R
C3 C 0.0691(11) 0.1899(7) 0.3678(7) 0.059(4) Uani 1 1 d .
H3A H 0.0619 0.2171 0.3993 0.089 Uiso 1 1 calc R
H3B H 0.0272 0.2091 0.3342 0.089 Uiso 1 1 calc R
H3C H 0.1391 0.1902 0.3653 0.089 Uiso 1 1 calc R
C4 C 0.1028(12) 0.0888(8) 0.4284(7) 0.065(5) Uani 1 1 d .
H4A H 0.0809 0.0434 0.4359 0.098 Uiso 1 1 calc R
H4B H 0.0982 0.1190 0.4587 0.098 Uiso 1 1 calc R
H4C H 0.1721 0.0870 0.4247 0.098 Uiso 1 1 calc R
C5 C -0.1609(11) 0.0252(6) 0.3771(6) 0.049(4) Uani 1 1 d .
C6 C -0.1921(12) 0.0009(6) 0.3175(7) 0.060(4) Uani 1 1 d .
H6A H -0.2283 -0.0420 0.3160 0.090 Uiso 1 1 calc R
H6B H -0.1324 -0.0057 0.3030 0.090 Uiso 1 1 calc R
H6C H -0.2354 0.0348 0.2954 0.090 Uiso 1 1 calc R
C7 C -0.0861(11) -0.0270(6) 0.4105(7) 0.053(4) Uani 1 1 d .
H7A H -0.1200 -0.0704 0.4114 0.080 Uiso 1 1 calc R
H7B H -0.0615 -0.0104 0.4480 0.080 Uiso 1 1 calc R
H7C H -0.0297 -0.0330 0.3932 0.080 Uiso 1 1 calc R
C8 C -0.2530(11) 0.0266(7) 0.4016(8) 0.066(5) Uani 1 1 d .
H8A H -0.3015 0.0592 0.3815 0.099 Uiso 1 1 calc R
H8B H -0.2330 0.0400 0.4402 0.099 Uiso 1 1 calc R
H8C H -0.2833 -0.0184 0.3988 0.099 Uiso 1 1 calc R
C9 C -0.1089(10) 0.1626(7) 0.4427(6) 0.044(3) Uani 1 1 d .
C10 C -0.1128(9) 0.2323(6) 0.4421(6) 0.045(3) Uani 1 1 d .
H10 H -0.1163 0.2559 0.4087 0.054 Uiso 1 1 calc R
C11 C -0.1117(11) 0.2686(7) 0.4900(7) 0.056(4) Uani 1 1 d .
H11 H -0.1116 0.3166 0.4892 0.068 Uiso 1 1 calc R
C12 C -0.1107(14) 0.2355(9) 0.5380(8) 0.070(5) Uani 1 1 d .
H12 H -0.1156 0.2601 0.5697 0.084 Uiso 1 1 calc R
C13 C -0.1024(14) 0.1658(8) 0.5397(8) 0.071(5) Uani 1 1 d .
H13 H -0.0963 0.1427 0.5735 0.085 Uiso 1 1 calc R
C14 C -0.1029(11) 0.1289(8) 0.4917(7) 0.058(4) Uani 1 1 d .
H14 H -0.0991 0.0810 0.4929 0.070 Uiso 1 1 calc R
C15 C -0.4658(10) -0.0590(6) 0.1504(6) 0.044(3) Uani 1 1 d .
C16 C -0.3670(11) -0.0625(7) 0.1951(6) 0.051(4) Uani 1 1 d .
H16A H -0.3315 -0.1043 0.1906 0.076 Uiso 1 1 calc R
H16B H -0.3820 -0.0620 0.2314 0.076 Uiso 1 1 calc R
H16C H -0.3251 -0.0235 0.1914 0.076 Uiso 1 1 calc R
C17 C -0.4385(13) -0.0553(9) 0.0960(7) 0.066(5) Uani 1 1 d .
H17A H -0.3970 -0.0943 0.0919 0.099 Uiso 1 1 calc R
H17B H -0.4012 -0.0135 0.0940 0.099 Uiso 1 1 calc R
H17C H -0.4994 -0.0556 0.0667 0.099 Uiso 1 1 calc R
C18 C -0.5242(12) -0.1243(7) 0.1558(8) 0.066(5) Uani 1 1 d .
H18A H -0.5816 -0.1282 0.1246 0.099 Uiso 1 1 calc R
H18B H -0.5476 -0.1228 0.1898 0.099 Uiso 1 1 calc R
H18C H -0.4803 -0.1635 0.1565 0.099 Uiso 1 1 calc R
C19 C -0.6561(10) 0.0387(6) 0.1053(7) 0.049(4) Uani 1 1 d .
C20 C -0.7160(11) 0.0967(8) 0.1239(7) 0.061(4) Uani 1 1 d .
H20A H -0.6748 0.1376 0.1304 0.092 Uiso 1 1 calc R
H20B H -0.7348 0.0837 0.1579 0.092 Uiso 1 1 calc R
H20C H -0.7764 0.1057 0.0954 0.092 Uiso 1 1 calc R
C21 C -0.7256(11) -0.0235(7) 0.0888(7) 0.056(4) Uani 1 1 d .
H21A H -0.7861 -0.0096 0.0621 0.084 Uiso 1 1 calc R
H21B H -0.7439 -0.0419 0.1214 0.084 Uiso 1 1 calc R
H21C H -0.6906 -0.0581 0.0725 0.084 Uiso 1 1 calc R
C22 C -0.6209(11) 0.0626(8) 0.0548(7) 0.058(4) Uani 1 1 d .
H22A H -0.6790 0.0730 0.0252 0.086 Uiso 1 1 calc R
H22B H -0.5813 0.0268 0.0429 0.086 Uiso 1 1 calc R
H22C H -0.5797 0.1032 0.0641 0.086 Uiso 1 1 calc R
C23 C -0.5806(10) -0.0011(6) 0.2309(6) 0.042(3) Uani 1 1 d .
C24 C -0.5113(12) -0.0034(6) 0.2801(6) 0.050(4) Uani 1 1 d .
H24 H -0.4433 0.0036 0.2794 0.060 Uiso 1 1 calc R
C25 C -0.5325(12) -0.0152(6) 0.3303(7) 0.053(4) Uani 1 1 d .
H25 H -0.4807 -0.0149 0.3628 0.064 Uiso 1 1 calc R
C26 C -0.6324(14) -0.0275(8) 0.3330(8) 0.068(5) Uani 1 1 d .
H26 H -0.6491 -0.0369 0.3669 0.082 Uiso 1 1 calc R
C27 C -0.7068(14) -0.0255(8) 0.2837(8) 0.072(5) Uani 1 1 d .
H27 H -0.7748 -0.0326 0.2844 0.086 Uiso 1 1 calc R
C28 C -0.6813(11) -0.0132(7) 0.2343(7) 0.057(4) Uani 1 1 d .
H28 H -0.7325 -0.0129 0.2017 0.068 Uiso 1 1 calc R
C29 C -0.1615(10) 0.1767(6) 0.1232(5) 0.039(3) Uani 1 1 d .
C30 C -0.2235(14) 0.2059(9) -0.0049(8) 0.077(5) Uani 1 1 d .
H30A H -0.1795 0.2453 -0.0020 0.115 Uiso 1 1 calc R
H30B H -0.2822 0.2127 -0.0350 0.115 Uiso 1 1 calc R
H30C H -0.1875 0.1654 -0.0120 0.115 Uiso 1 1 calc R
C31 C -0.3542(14) 0.1237(10) 0.0426(8) 0.082(6) Uani 1 1 d .
H31A H -0.3170 0.0824 0.0386 0.123 Uiso 1 1 calc R
H31B H -0.4005 0.1342 0.0076 0.123 Uiso 1 1 calc R
H31C H -0.3919 0.1167 0.0708 0.123 Uiso 1 1 calc R
C32 C -0.3455(14) 0.2691(8) 0.0704(11) 0.096(7) Uani 1 1 d .
H32A H -0.3646 0.2662 0.1056 0.143 Uiso 1 1 calc R
H32B H -0.4057 0.2690 0.0405 0.143 Uiso 1 1 calc R
H32C H -0.3080 0.3109 0.0690 0.143 Uiso 1 1 calc R
C33 C -0.1282(18) 0.0378(9) 0.0686(10) 0.107(8) Uani 1 1 d .
H33A H -0.1733 0.0166 0.0887 0.161 Uiso 1 1 calc R
H33B H -0.0760 0.0056 0.0650 0.161 Uiso 1 1 calc R
H33C H -0.1661 0.0511 0.0320 0.161 Uiso 1 1 calc R
C34 C 0.0151(15) 0.1545(11) 0.0648(9) 0.090(6) Uani 1 1 d .
H34A H 0.0617 0.1204 0.0570 0.135 Uiso 1 1 calc R
H34B H 0.0527 0.1917 0.0857 0.135 Uiso 1 1 calc R
H34C H -0.0257 0.1720 0.0303 0.135 Uiso 1 1 calc R
C35 C 0.0190(11) 0.0799(9) 0.1679(9) 0.075(6) Uani 1 1 d .
H35A H -0.0159 0.0476 0.1866 0.112 Uiso 1 1 calc R
H35B H 0.0456 0.1170 0.1929 0.112 Uiso 1 1 calc R
H35C H 0.0741 0.0569 0.1566 0.112 Uiso 1 1 calc R
C36 C -0.0697(17) 0.3152(9) 0.0897(9) 0.093(7) Uani 1 1 d .
H36A H -0.0418 0.3588 0.1043 0.139 Uiso 1 1 calc R
H36B H -0.1324 0.3227 0.0625 0.139 Uiso 1 1 calc R
H36C H -0.0222 0.2920 0.0723 0.139 Uiso 1 1 calc R
C37 C 0.0246(15) 0.2480(11) 0.2017(11) 0.105(8) Uani 1 1 d .
H37A H 0.0140 0.2178 0.2308 0.157 Uiso 1 1 calc R
H37B H 0.0481 0.2921 0.2175 0.157 Uiso 1 1 calc R
H37C H 0.0747 0.2284 0.1842 0.157 Uiso 1 1 calc R
C38 C -0.1697(17) 0.3165(8) 0.1847(9) 0.089(7) Uani 1 1 d .
H38A H -0.1534 0.3070 0.2241 0.134 Uiso 1 1 calc R
H38B H -0.2411 0.3088 0.1697 0.134 Uiso 1 1 calc R
H38C H -0.1534 0.3637 0.1786 0.134 Uiso 1 1 calc R
C39 C -0.5044(9) 0.2600(5) 0.3120(6) 0.037(3) Uani 1 1 d .
C40 C -0.3777(11) 0.2274(8) 0.4302(6) 0.053(4) Uani 1 1 d .
H40A H -0.4318 0.1970 0.4344 0.080 Uiso 1 1 calc R
H40B H -0.3479 0.2484 0.4656 0.080 Uiso 1 1 calc R
H40C H -0.3266 0.2015 0.4176 0.080 Uiso 1 1 calc R
C41 C -0.3180(11) 0.3466(7) 0.3717(7) 0.056(4) Uani 1 1 d .
H41A H -0.2728 0.3184 0.3563 0.084 Uiso 1 1 calc R
H41B H -0.2830 0.3631 0.4078 0.084 Uiso 1 1 calc R
H41C H -0.3402 0.3852 0.3474 0.084 Uiso 1 1 calc R
C42 C -0.5055(12) 0.3531(7) 0.4126(7) 0.059(4) Uani 1 1 d .
H42A H -0.5356 0.3887 0.3870 0.088 Uiso 1 1 calc R
H42B H -0.4621 0.3735 0.4451 0.088 Uiso 1 1 calc R
H42C H -0.5583 0.3270 0.4235 0.088 Uiso 1 1 calc R
C43 C -0.6170(13) 0.3008(8) 0.1926(7) 0.065(4) Uani 1 1 d .
H43A H -0.6192 0.3356 0.1646 0.098 Uiso 1 1 calc R
H43B H -0.6805 0.3003 0.2039 0.098 Uiso 1 1 calc R
H43C H -0.6057 0.2565 0.1775 0.098 Uiso 1 1 calc R
C44 C -0.3963(13) 0.3230(7) 0.2272(7) 0.061(4) Uani 1 1 d .
H44A H -0.3425 0.3435 0.2549 0.092 Uiso 1 1 calc R
H44B H -0.4082 0.3502 0.1936 0.092 Uiso 1 1 calc R
H44C H -0.3772 0.2771 0.2192 0.092 Uiso 1 1 calc R
C45 C -0.5364(12) 0.4090(7) 0.2726(6) 0.054(4) Uani 1 1 d .
H45A H -0.4829 0.4234 0.3035 0.081 Uiso 1 1 calc R
H45B H -0.6006 0.4112 0.2831 0.081 Uiso 1 1 calc R
H45C H -0.5381 0.4389 0.2413 0.081 Uiso 1 1 calc R
C46 C -0.6228(11) 0.1776(7) 0.3814(8) 0.059(4) Uani 1 1 d .
H46A H -0.5732 0.1415 0.3834 0.089 Uiso 1 1 calc R
H46B H -0.6883 0.1576 0.3804 0.089 Uiso 1 1 calc R
H46C H -0.6034 0.2069 0.4136 0.089 Uiso 1 1 calc R
C47 C -0.7240(11) 0.2974(7) 0.3172(7) 0.057(4) Uani 1 1 d .
H47A H -0.7002 0.3280 0.3482 0.085 Uiso 1 1 calc R
H47B H -0.7877 0.2773 0.3201 0.085 Uiso 1 1 calc R
H47C H -0.7335 0.3229 0.2829 0.085 Uiso 1 1 calc R
C48 C -0.6875(10) 0.1667(7) 0.2632(7) 0.055(4) Uani 1 1 d .
H48A H -0.7032 0.1897 0.2276 0.083 Uiso 1 1 calc R
H48B H -0.7489 0.1485 0.2710 0.083 Uiso 1 1 calc R
H48C H -0.6406 0.1296 0.2622 0.083 Uiso 1 1 calc R
Pb1 Pb -0.21636(4) 0.10840(2) 0.19205(3) 0.04552(15) Uani 1 1 d .
Pb2 Pb -0.42101(4) 0.15458(2) 0.30316(2) 0.04082(14) Uani 1 1 d .
Si1 Si -0.1017(3) 0.11394(17) 0.37906(18) 0.0447(9) Uani 1 1 d .
Si2 Si -0.5442(3) 0.01647(16) 0.16481(17) 0.0413(9) Uani 1 1 d .
Si3 Si -0.2657(3) 0.1948(2) 0.0627(2) 0.0568(11) Uani 1 1 d .
Si4 Si -0.0698(4) 0.1142(2) 0.1065(2) 0.0678(13) Uani 1 1 d .
Si5 Si -0.0954(4) 0.2592(2) 0.1497(2) 0.0686(14) Uani 1 1 d .
Si6 Si -0.5126(3) 0.31983(17) 0.25327(18) 0.0482(10) Uani 1 1 d .
Si7 Si -0.6293(3) 0.22855(17) 0.31813(19) 0.0460(9) Uani 1 1 d .
Si8 Si -0.4295(3) 0.29528(19) 0.37846(18) 0.0469(9) Uani 1 1 d .
Te1 Te -0.19937(7) 0.18792(4) 0.30043(4) 0.0438(2) Uani 1 1 d .
Te2 Te -0.44605(7) 0.12861(4) 0.18021(4) 0.0424(2) Uani 1 1 d .

loop_
_atom_site_aniso_label
_atom_site_aniso_U_11
_atom_site_aniso_U_22
_atom_site_aniso_U_33
_atom_site_aniso_U_23
_atom_site_aniso_U_13
_atom_site_aniso_U_12
C1 0.037(7) 0.039(7) 0.069(10) -0.011(7) 0.007(7) 0.007(6)
C2 0.053(9) 0.061(9) 0.086(13) -0.023(9) 0.026(9) 0.006(8)
C3 0.051(9) 0.044(8) 0.078(12) -0.005(7) 0.008(8) -0.008(7)
C4 0.049(9) 0.061(9) 0.081(13) 0.003(9) 0.004(9) 0.010(7)
C5 0.056(9) 0.032(6) 0.058(10) -0.002(6) 0.012(7) 0.008(6)
C6 0.068(10) 0.026(6) 0.078(12) 0.003(7) 0.000(9) -0.009(6)
C7 0.062(9) 0.034(6) 0.061(10) 0.006(6) 0.009(8) 0.010(6)
C8 0.046(9) 0.046(8) 0.102(15) 0.009(8) 0.010(9) -0.007(7)
C9 0.038(7) 0.048(7) 0.042(8) 0.002(6) 0.002(6) -0.003(6)
C10 0.035(7) 0.041(7) 0.054(9) -0.010(6) 0.002(6) 0.002(6)
C11 0.059(9) 0.045(8) 0.067(11) -0.001(8) 0.017(8) 0.009(7)
C12 0.082(13) 0.065(10) 0.059(12) -0.010(9) 0.007(10) 0.021(9)
C13 0.085(13) 0.063(10) 0.059(11) 0.002(8) 0.008(9) 0.027(9)
C14 0.053(9) 0.052(8) 0.073(12) -0.007(8) 0.019(8) 0.013(7)
C15 0.047(8) 0.025(5) 0.065(10) -0.006(6) 0.024(7) -0.005(5)
C16 0.063(9) 0.036(6) 0.054(10) -0.003(6) 0.013(8) 0.002(6)
C17 0.072(11) 0.072(10) 0.057(11) -0.006(8) 0.021(9) 0.025(9)
C18 0.065(10) 0.032(7) 0.100(14) -0.004(8) 0.017(10) -0.004(7)
C19 0.045(8) 0.035(6) 0.066(10) -0.007(6) 0.013(7) 0.001(6)
C20 0.046(8) 0.068(10) 0.069(11) -0.005(8) 0.011(8) -0.003(7)
C21 0.049(9) 0.052(8) 0.062(11) -0.006(7) 0.002(8) -0.011(7)
C22 0.053(9) 0.057(8) 0.059(11) 0.006(8) 0.004(8) -0.003(7)
C23 0.056(8) 0.025(5) 0.045(9) 0.003(5) 0.013(7) 0.009(5)
C24 0.077(11) 0.026(6) 0.059(10) 0.011(6) 0.038(9) 0.002(6)
C25 0.061(9) 0.037(7) 0.068(11) 0.003(7) 0.028(8) -0.009(6)
C26 0.084(12) 0.071(10) 0.063(12) -0.022(9) 0.042(10) -0.030(9)
C27 0.070(11) 0.071(10) 0.088(14) -0.025(10) 0.047(11) -0.031(9)
C28 0.050(9) 0.053(8) 0.073(12) -0.021(8) 0.026(8) -0.022(7)
C29 0.044(7) 0.040(6) 0.036(7) 0.003(5) 0.013(6) 0.000(6)
C30 0.070(12) 0.072(11) 0.088(14) 0.000(10) 0.016(10) -0.020(9)
C31 0.068(11) 0.111(15) 0.071(13) -0.034(11) 0.023(10) 0.007(11)
C32 0.064(12) 0.046(9) 0.17(2) 0.008(11) 0.018(13) 0.004(8)
C33 0.14(2) 0.062(11) 0.103(18) -0.022(11) -0.007(15) 0.046(12)
C34 0.076(13) 0.117(16) 0.094(16) 0.002(13) 0.055(12) 0.018(12)
C35 0.044(9) 0.064(10) 0.118(17) 0.039(10) 0.023(10) 0.003(8)
C36 0.123(18) 0.059(10) 0.107(17) -0.010(11) 0.049(14) -0.040(11)
C37 0.071(13) 0.101(16) 0.14(2) -0.044(15) 0.016(14) -0.017(12)
C38 0.125(17) 0.038(8) 0.097(16) -0.006(9) 0.007(13) 0.000(10)
C39 0.040(7) 0.026(5) 0.046(8) -0.007(5) 0.014(6) 0.002(5)
C40 0.056(9) 0.071(9) 0.037(8) 0.006(7) 0.018(7) -0.003(7)
C41 0.052(9) 0.034(6) 0.081(12) -0.010(7) 0.014(8) -0.014(6)
C42 0.057(9) 0.051(8) 0.077(12) 0.002(8) 0.032(9) -0.019(7)
C43 0.086(12) 0.057(9) 0.048(10) 0.005(7) 0.008(9) 0.018(9)
C44 0.089(12) 0.037(7) 0.068(11) 0.006(7) 0.037(10) 0.006(7)
C45 0.074(10) 0.043(7) 0.051(10) 0.012(7) 0.026(8) 0.007(7)
C46 0.049(9) 0.042(7) 0.096(13) 0.009(8) 0.034(9) -0.001(6)
C47 0.056(9) 0.041(7) 0.070(11) -0.001(7) 0.009(8) 0.008(7)
C48 0.027(6) 0.053(8) 0.087(12) -0.017(8) 0.015(7) -0.006(6)
Pb1 0.0474(3) 0.0309(2) 0.0639(4) 0.0002(2) 0.0243(3) -0.0026(2)
Pb2 0.0435(3) 0.0288(2) 0.0538(3) 0.0026(2) 0.0187(2) 0.0013(2)
Si1 0.041(2) 0.0349(17) 0.058(3) 0.0004(17) 0.0100(18) 0.0035(15)
Si2 0.046(2) 0.0299(16) 0.053(2) -0.0033(16) 0.0206(18) -0.0053(15)
Si3 0.053(2) 0.057(2) 0.065(3) 0.018(2) 0.022(2) 0.005(2)
Si4 0.078(3) 0.069(3) 0.065(3) 0.011(2) 0.035(3) 0.029(3)
Si5 0.080(3) 0.063(3) 0.075(3) -0.013(2) 0.043(3) -0.029(2)
Si6 0.062(3) 0.0292(16) 0.058(3) 0.0033(17) 0.025(2) 0.0034(16)
Si7 0.045(2) 0.0338(17) 0.065(3) -0.0024(17) 0.024(2) 0.0004(15)
Si8 0.049(2) 0.0413(19) 0.054(3) -0.0020(17) 0.021(2) -0.0069(17)
Te1 0.0431(5) 0.0296(4) 0.0597(6) 0.0009(4) 0.0141(4) -0.0002(3)
Te2 0.0460(5) 0.0306(4) 0.0542(6) -0.0020(4) 0.0190(4) -0.0057(3)

loop_
_atom_type_symbol
_atom_type_description
_atom_type_scat_dispersion_real
_atom_type_scat_dispersion_imag
_atom_type_scat_source
C C 0.0033 0.0016 'International Tables Vol C Tables 4.2.6.8 and 6.1.1.4'
H H 0.0000 0.0000 'International Tables Vol C Tables 4.2.6.8 and 6.1.1.4'
Pb Pb -3.3944 10.1111 'International Tables Vol C Tables 4.2.6.8 and 6.1.1.4'
Si Si 0.0817 0.0704 'International Tables Vol C Tables 4.2.6.8 and 6.1.1.4'
Te Te -0.5308 1.6751 'International Tables Vol C Tables 4.2.6.8 and 6.1.1.4'

loop_
_geom_angle_atom_site_label_1
_geom_angle_atom_site_label_2
_geom_angle_atom_site_label_3
_geom_angle
C2 C1 C4 111.6(12)
C2 C1 C3 106.5(14)
C4 C1 C3 107.0(12)
C2 C1 Si1 111.0(10)
C4 C1 Si1 110.6(11)
C3 C1 Si1 110.0(9)
C8 C5 C6 109.0(13)
C8 C5 C7 107.5(13)
C6 C5 C7 108.5(11)
C8 C5 Si1 110.9(9)
C6 C5 Si1 109.3(10)
C7 C5 Si1 111.5(10)
C10 C9 C14 119.0(14)
C10 C9 Si1 120.7(11)
C14 C9 Si1 120.1(11)
C9 C10 C11 120.8(15)
C12 C11 C10 120.5(14)
C11 C12 C13 119.2(17)
C12 C13 C14 120.4(17)
C9 C14 C13 119.9(15)
C17 C15 C18 111.5(13)
C17 C15 C16 107.3(12)
C18 C15 C16 106.5(12)
C17 C15 Si2 113.8(10)
C18 C15 Si2 107.9(9)
C16 C15 Si2 109.6(9)
C22 C19 C20 108.3(12)
C22 C19 C21 108.5(13)
C20 C19 C21 109.3(12)
C22 C19 Si2 111.2(10)
C20 C19 Si2 108.6(11)
C21 C19 Si2 110.9(10)
C24 C23 C28 114.9(14)
C24 C23 Si2 122.0(11)
C28 C23 Si2 123.1(12)
C23 C24 C25 125.3(15)
C24 C25 C26 119.1(16)
C27 C26 C25 118.1(16)
C28 C27 C26 120.4(16)
C27 C28 C23 122.2(16)
Si3 C29 Si4 111.9(7)
Si3 C29 Si5 109.5(6)
Si4 C29 Si5 110.5(7)
Si3 C29 Pb1 112.0(6)
Si4 C29 Pb1 97.3(5)
Si5 C29 Pb1 115.1(6)
Si7 C39 Si6 112.7(7)
Si7 C39 Si8 112.1(7)
Si6 C39 Si8 112.6(6)
Si7 C39 Pb2 100.8(5)
Si6 C39 Pb2 114.6(6)
Si8 C39 Pb2 103.2(5)
C29 Pb1 Te1 111.5(3)
C29 Pb1 Te2 109.4(3)
Te1 Pb1 Te2 83.60(3)
C39 Pb2 Te2 107.0(3)
C39 Pb2 Te1 107.8(3)
Te2 Pb2 Te1 84.09(3)
C9 Si1 C1 106.3(6)
C9 Si1 C5 112.4(7)
C1 Si1 C5 115.4(6)
C9 Si1 Te1 103.8(4)
C1 Si1 Te1 107.3(5)
C5 Si1 Te1 110.8(5)
C23 Si2 C15 107.4(6)
C23 Si2 C19 113.5(7)
C15 Si2 C19 114.4(6)
C23 Si2 Te2 105.3(4)
C15 Si2 Te2 113.5(4)
C19 Si2 Te2 102.5(4)
C31 Si3 C29 114.2(8)
C31 Si3 C32 105.1(8)
C29 Si3 C32 115.2(9)
C31 Si3 C30 99.1(8)
C29 Si3 C30 114.0(7)
C32 Si3 C30 107.6(10)
C35 Si4 C33 104.5(9)
C35 Si4 C29 113.6(8)
C33 Si4 C29 114.4(9)
C35 Si4 C34 103.8(9)
C33 Si4 C34 107.7(11)
C29 Si4 C34 112.0(8)
C37 Si5 C38 103.5(10)
C37 Si5 C29 114.5(8)
C38 Si5 C29 114.4(8)
C37 Si5 C36 108.4(11)
C38 Si5 C36 103.5(9)
C29 Si5 C36 111.7(7)
C44 Si6 C39 113.4(6)
C44 Si6 C43 106.2(8)
C39 Si6 C43 114.1(7)
C44 Si6 C45 105.9(7)
C39 Si6 C45 111.9(6)
C43 Si6 C45 104.6(7)
C46 Si7 C39 112.7(7)
C46 Si7 C48 101.7(7)
C39 Si7 C48 113.6(6)
C46 Si7 C47 107.3(7)
C39 Si7 C47 114.0(6)
C48 Si7 C47 106.6(7)
C41 Si8 C39 114.3(7)
C41 Si8 C42 105.3(6)
C39 Si8 C42 112.4(7)
C41 Si8 C40 105.1(7)
C39 Si8 C40 112.9(6)
C42 Si8 C40 106.2(7)
Si1 Te1 Pb1 107.73(9)
Si1 Te1 Pb2 101.65(9)
Pb1 Te1 Pb2 92.06(3)
Si2 Te2 Pb2 103.17(10)
Si2 Te2 Pb1 112.75(9)
Pb2 Te2 Pb1 92.84(3)

loop_
_geom_bond_atom_site_label_1
_geom_bond_atom_site_label_2
_geom_bond_distance
C1 C2 1.52(2)
C1 C4 1.53(2)
C1 C3 1.564(19)
C1 Si1 1.916(14)
C5 C8 1.53(2)
C5 C6 1.54(2)
C5 C7 1.559(18)
C5 Si1 1.930(14)
C9 C10 1.379(18)
C9 C14 1.38(2)
C9 Si1 1.887(15)
C10 C11 1.40(2)
C11 C12 1.37(2)
C12 C13 1.38(2)
C13 C14 1.41(2)
C15 C17 1.50(2)
C15 C18 1.545(18)
C15 C16 1.55(2)
C15 Si2 1.923(13)
C19 C22 1.53(2)
C19 C20 1.55(2)
C19 C21 1.553(18)
C19 Si2 1.933(15)
C23 C24 1.38(2)
C23 C28 1.429(19)
C23 Si2 1.873(15)
C24 C25 1.38(2)
C25 C26 1.41(2)
C26 C27 1.41(3)
C27 C28 1.39(2)
C29 Si3 1.866(14)
C29 Si4 1.881(13)
C29 Si5 1.912(13)
C29 Pb1 2.447(13)
C30 Si3 1.93(2)
C31 Si3 1.85(2)
C32 Si3 1.871(18)
C33 Si4 1.87(2)
C34 Si4 1.913(19)
C35 Si4 1.861(18)
C36 Si5 1.97(2)
C37 Si5 1.87(2)
C38 Si5 1.88(2)
C39 Si7 1.867(13)
C39 Si6 1.874(14)
C39 Si8 1.881(13)
C39 Pb2 2.414(11)
C40 Si8 1.890(15)
C41 Si8 1.880(14)
C42 Si8 1.884(16)
C43 Si6 1.875(17)
C44 Si6 1.865(16)
C45 Si6 1.878(14)
C46 Si7 1.866(17)
C47 Si7 1.882(14)
C48 Si7 1.880(15)
Pb1 Te1 3.1045(11)
Pb1 Te2 3.1315(11)
Pb2 Te2 3.0689(11)
Pb2 Te1 3.1368(10)
Si1 Te1 2.573(4)
Si2 Te2 2.579(3)

loop_
_platon_squeeze_void_nr
_platon_squeeze_void_average_x
_platon_squeeze_void_average_y
_platon_squeeze_void_average_z
_platon_squeeze_void_volume
_platon_squeeze_void_count_electrons
_platon_squeeze_void_content
1 0.153 0.604 0.017 7 2 ' '
2 0.161 0.952 0.375 8 1 ' '
3 0.205 0.255 0.108 14 3 ' '
4 0.295 0.755 0.392 14 3 ' '
5 0.338 0.452 0.125 8 1 ' '
6 0.347 0.104 0.483 7 2 ' '
7 0.661 0.548 0.875 8 1 ' '
8 0.653 0.896 0.517 7 2 ' '
9 0.705 0.245 0.608 14 3 ' '
10 0.795 0.745 0.892 14 3 ' '
11 0.838 0.048 0.625 8 1 ' '
12 0.847 0.396 0.983 7 2 ' '
